data_7002116
loop_
_publ_author_name
'Arnold, Polly L.'
'Casely, Ian J.'
'Turner, Zo\"e R.'
'Bellabarba, Ronan'
'Tooze, Robert B.'

_publ_section_title
;
 Magnesium and zinc complexes of functionalised, saturated
 N-heterocyclic carbene ligands: carbene lability and
 functionalisation, and lactide polymerisation catalysis
;
_journal_issue 35
_journal_name_full 'Dalton Transactions'
_journal_page_first 7236
_journal_paper_doi 10.1039/b907034f
_journal_year 2009
_chemical_formula_moiety 'C13 H29 N2 O Si, I'
_chemical_formula_sum 'C13 H29 I N2 O Si'
_chemical_formula_weight 384.37
_chemical_name_systematic
;
?
;
_space_group_IT_number 14
_symmetry_cell_setting monoclinic
_symmetry_space_group_name_Hall '-P 2ybc'
_symmetry_space_group_name_H-M 'P 1 21/c 1'
_atom_sites_solution_hydrogens geom
_atom_sites_solution_primary direct
_atom_sites_solution_secondary difmap
_audit_creation_method SHELXL-97
_cell_angle_alpha 90.00
_cell_angle_beta 103.656(2)
_cell_angle_gamma 90.00
_cell_formula_units_Z 4
_cell_length_a 13.0263(5)
_cell_length_b 12.5089(5)
_cell_length_c 11.8971(5)
_cell_measurement_reflns_used 9928
_cell_measurement_temperature 150(2)
_cell_measurement_theta_max 28.4
_cell_measurement_theta_min 2.4
_cell_volume 1883.77(13)
_computing_cell_refinement 'SAINT (Siemans, 1995)'
_computing_data_collection 'SMART (Siemans, 1993)'
_computing_data_reduction 'SAINT (Siemans, 1995)'
_computing_molecular_graphics 'ORTEP (Farrugia, 1997)'
_computing_publication_material 'enCIFer (Allen et al., 2004)'
_computing_structure_refinement 'SHELXL-97 (Sheldrick, 1997)'
_computing_structure_solution 'SIR-92 (Giacovazzo, 1994)'
_diffrn_ambient_temperature 150(2)
_diffrn_measured_fraction_theta_full 0.997
_diffrn_measured_fraction_theta_max 0.947
_diffrn_measurement_device_type 'Bruker SMART APEX CCD area detector'
_diffrn_measurement_method 'omega scans'
_diffrn_radiation_monochromator graphite
_diffrn_radiation_source 'fine-focus sealed tube'
_diffrn_radiation_type MoK\a
_diffrn_radiation_wavelength 0.71073
_diffrn_reflns_av_R_equivalents 0.0000
_diffrn_reflns_av_sigmaI/netI 0.0152
_diffrn_reflns_limit_h_max 16
_diffrn_reflns_limit_h_min -17
_diffrn_reflns_limit_k_max 16
_diffrn_reflns_limit_k_min 0
_diffrn_reflns_limit_l_max 15
_diffrn_reflns_limit_l_min 0
_diffrn_reflns_number 5197
_diffrn_reflns_theta_full 27.50
_diffrn_reflns_theta_max 28.64
_diffrn_reflns_theta_min 1.61
_diffrn_standards_decay_% 0
_diffrn_standards_number 0
_exptl_absorpt_coefficient_mu 1.758
_exptl_absorpt_correction_T_max 0.75
_exptl_absorpt_correction_T_min 0.465
_exptl_absorpt_correction_type multi-scan
_exptl_absorpt_process_details SADABS
_exptl_crystal_colour colourless
_exptl_crystal_density_diffrn 1.355
_exptl_crystal_density_method 'not measured'
_exptl_crystal_description block
_exptl_crystal_F_000 784
_exptl_crystal_size_max 0.45
_exptl_crystal_size_mid 0.43
_exptl_crystal_size_min 0.16
_refine_diff_density_max 0.874
_refine_diff_density_min -0.545
_refine_diff_density_rms 0.114
_refine_ls_extinction_method none
_refine_ls_goodness_of_fit_ref 1.276
_refine_ls_hydrogen_treatment riding
_refine_ls_matrix_type full
_refine_ls_number_parameters 182
_refine_ls_number_reflns 5197
_refine_ls_number_restraints 6
_refine_ls_restrained_S_all 1.276
_refine_ls_R_factor_all 0.0436
_refine_ls_R_factor_gt 0.0417
_refine_ls_shift/su_max 0.001
_refine_ls_shift/su_mean 0.000
_refine_ls_structure_factor_coef Fsqd
_refine_ls_weighting_details 'calc w=1/[\s^2^(Fo^2^)+(0.0421P)^2^+3.2124P] where P=(Fo^2^+2Fc^2^)/3'
_refine_ls_weighting_scheme calc
_refine_ls_wR_factor_gt 0.1094
_refine_ls_wR_factor_ref 0.1113
_reflns_number_gt 5053
_reflns_number_total 5197
_reflns_threshold_expression >2sigma(I)
_cod_data_source_file b907034f.txt
_cod_data_source_block po8087
_cod_original_sg_symbol_H-M P2(1)/c
_cod_database_code 7002116

loop_
_symmetry_equiv_pos_as_xyz
'x, y, z'
'-x, y+1/2, -z+1/2'
'-x, -y, -z'
'x, -y-1/2, z-1/2'

loop_
_atom_site_label
_atom_site_type_symbol
_atom_site_fract_x
_atom_site_fract_y
_atom_site_fract_z
_atom_site_U_iso_or_equiv
_atom_site_adp_type
_atom_site_occupancy
_atom_site_symmetry_multiplicity
_atom_site_calc_flag
_atom_site_refinement_flags
_atom_site_disorder_assembly
_atom_site_disorder_group
C1 C 0.4799(3) 0.3154(3) 0.5478(3) 0.0274(6) Uani 1 1 d . . .
H1 H 0.4700 0.3808 0.5844 0.033 Uiso 1 1 calc R . .
C2 C 0.2925(3) 0.2563(3) 0.5155(3) 0.0331(8) Uani 1 1 d . . .
H2 H 0.2747 0.1895 0.5529 0.040 Uiso 1 1 calc R . .
C3 C 0.2204(3) 0.2643(5) 0.3956(4) 0.0513(11) Uani 1 1 d . . .
H3A H 0.2394 0.3275 0.3562 0.077 Uiso 1 1 calc R . .
H3B H 0.1470 0.2705 0.4018 0.077 Uiso 1 1 calc R . .
H3C H 0.2282 0.2001 0.3511 0.077 Uiso 1 1 calc R . .
C4 C 0.2772(3) 0.3508(4) 0.5893(4) 0.0476(10) Uani 1 1 d . . .
H4A H 0.3250 0.3442 0.6661 0.071 Uiso 1 1 calc R . .
H4B H 0.2039 0.3523 0.5970 0.071 Uiso 1 1 calc R . .
H4C H 0.2927 0.4171 0.5527 0.071 Uiso 1 1 calc R . .
C5 C 0.4431(3) 0.1564(3) 0.4528(3) 0.0329(7) Uani 1 1 d . . .
H5A H 0.4085 0.1509 0.3694 0.039 Uiso 1 1 calc R . .
H5B H 0.4320 0.0889 0.4917 0.039 Uiso 1 1 calc R . .
C6 C 0.5602(3) 0.1818(3) 0.4713(4) 0.0409(9) Uani 1 1 d . . .
H6A H 0.6041 0.1252 0.5173 0.049 Uiso 1 1 calc R . .
H6B H 0.5803 0.1895 0.3964 0.049 Uiso 1 1 calc R . .
C7 C 0.6646(3) 0.3524(3) 0.5527(3) 0.0296(7) Uani 1 1 d . . .
H7A H 0.6450 0.4244 0.5752 0.035 Uiso 1 1 calc R . .
H7B H 0.6861 0.3596 0.4786 0.035 Uiso 1 1 calc R . .
C8 C 0.7584(3) 0.3124(3) 0.6443(3) 0.0306(7) Uani 1 1 d . . .
C9 C 0.7268(3) 0.2912(3) 0.7573(3) 0.0376(8) Uani 1 1 d . . .
H9A H 0.6760 0.2321 0.7467 0.056 Uiso 1 1 calc R . .
H9B H 0.6944 0.3555 0.7809 0.056 Uiso 1 1 calc R . .
H9C H 0.7897 0.2721 0.8174 0.056 Uiso 1 1 calc R . .
C10 C 0.8449(3) 0.3968(3) 0.6613(4) 0.0444(10) Uani 1 1 d . . .
H10A H 0.9065 0.3722 0.7199 0.067 Uiso 1 1 calc R . .
H10B H 0.8187 0.4638 0.6871 0.067 Uiso 1 1 calc R . .
H10C H 0.8650 0.4088 0.5880 0.067 Uiso 1 1 calc R . .
C11 C 0.9145(13) 0.0955(12) 0.8008(11) 0.072(4) Uani 0.75(3) 1 d PU A 1
H11A H 0.9399 0.1586 0.8480 0.108 Uiso 0.75(3) 1 calc PR A 1
H11B H 0.9679 0.0389 0.8184 0.108 Uiso 0.75(3) 1 calc PR A 1
H11C H 0.8487 0.0702 0.8181 0.108 Uiso 0.75(3) 1 calc PR A 1
C11A C 0.863(4) 0.058(4) 0.767(4) 0.080(8) Uani 0.25(3) 1 d PU A 2
H11D H 0.8797 0.1028 0.8358 0.120 Uiso 0.25(3) 1 calc PR A 2
H11E H 0.9065 -0.0071 0.7801 0.120 Uiso 0.25(3) 1 calc PR A 2
H11F H 0.7879 0.0375 0.7501 0.120 Uiso 0.25(3) 1 calc PR A 2
C12 C 1.0152(4) 0.1912(5) 0.6263(5) 0.0653(15) Uani 1 1 d . A .
H12A H 1.0087 0.2118 0.5455 0.098 Uiso 1 1 calc R . .
H12B H 1.0721 0.1387 0.6492 0.098 Uiso 1 1 calc R . .
H12C H 1.0315 0.2545 0.6758 0.098 Uiso 1 1 calc R . .
C13 C 0.8551(5) 0.0191(5) 0.5401(8) 0.088(2) Uani 1 1 d . A .
H13A H 0.7857 -0.0092 0.5430 0.133 Uiso 1 1 calc R . .
H13B H 0.9083 -0.0374 0.5615 0.133 Uiso 1 1 calc R . .
H13C H 0.8533 0.0439 0.4615 0.133 Uiso 1 1 calc R . .
N1 N 0.5723(2) 0.2837(2) 0.5346(2) 0.0270(6) Uani 1 1 d . . .
N2 N 0.4026(2) 0.2493(2) 0.5064(2) 0.0274(6) Uani 1 1 d . . .
O1 O 0.7914(2) 0.2154(2) 0.5995(2) 0.0336(5) Uani 1 1 d . A .
Si1 Si 0.88936(10) 0.13189(10) 0.64238(11) 0.0420(3) Uani 1 1 d . . .
I1 I 0.46596(2) 0.063649(19) 0.75997(2) 0.03868(9) Uani 1 1 d . . .

loop_
_atom_site_aniso_label
_atom_site_aniso_U_11
_atom_site_aniso_U_22
_atom_site_aniso_U_33
_atom_site_aniso_U_23
_atom_site_aniso_U_13
_atom_site_aniso_U_12
C1 0.0281(16) 0.0269(16) 0.0270(14) 0.0020(12) 0.0062(12) 0.0025(13)
C2 0.0293(17) 0.0335(19) 0.0352(17) 0.0032(14) 0.0052(15) -0.0029(14)
C3 0.030(2) 0.073(3) 0.044(2) 0.003(2) -0.0044(18) 0.005(2)
C4 0.033(2) 0.055(3) 0.059(3) -0.013(2) 0.0205(19) 0.0012(19)
C5 0.0335(18) 0.0336(18) 0.0308(16) -0.0093(14) 0.0060(14) -0.0022(14)
C6 0.0333(19) 0.034(2) 0.058(2) -0.0183(18) 0.0152(17) -0.0020(15)
C7 0.0298(16) 0.0259(16) 0.0347(16) 0.0011(13) 0.0113(14) -0.0010(13)
C8 0.0282(16) 0.0268(17) 0.0382(17) -0.0041(14) 0.0103(14) -0.0010(14)
C9 0.039(2) 0.039(2) 0.0347(17) -0.0005(15) 0.0089(15) 0.0041(16)
C10 0.036(2) 0.033(2) 0.062(3) -0.0068(19) 0.0072(19) -0.0094(16)
C11 0.073(8) 0.078(8) 0.070(6) 0.035(5) 0.026(6) 0.043(6)
C11A 0.091(17) 0.083(17) 0.071(15) 0.045(12) 0.029(13) 0.039(14)
C12 0.030(2) 0.079(4) 0.085(4) -0.023(3) 0.010(2) 0.003(2)
C13 0.056(3) 0.043(3) 0.163(7) -0.039(4) 0.019(4) 0.006(2)
N1 0.0278(14) 0.0242(13) 0.0304(13) -0.0022(11) 0.0094(11) -0.0011(11)
N2 0.0284(14) 0.0254(14) 0.0272(13) 0.0002(10) 0.0043(12) -0.0018(11)
O1 0.0279(12) 0.0265(12) 0.0462(14) -0.0063(11) 0.0080(11) 0.0023(10)
Si1 0.0389(6) 0.0388(6) 0.0510(6) 0.0035(5) 0.0162(5) 0.0131(5)
I1 0.05689(17) 0.02772(13) 0.02959(13) 0.00324(9) 0.00653(11) -0.00458(10)

loop_
_atom_type_symbol
_atom_type_description
_atom_type_scat_dispersion_real
_atom_type_scat_dispersion_imag
_atom_type_scat_source
C C 0.0033 0.0016 'International Tables Vol C Tables 4.2.6.8 and 6.1.1.4'
H H 0.0000 0.0000 'International Tables Vol C Tables 4.2.6.8 and 6.1.1.4'
N N 0.0061 0.0033 'International Tables Vol C Tables 4.2.6.8 and 6.1.1.4'
O O 0.0106 0.0060 'International Tables Vol C Tables 4.2.6.8 and 6.1.1.4'
Si Si 0.0817 0.0704 'International Tables Vol C Tables 4.2.6.8 and 6.1.1.4'
I I -0.4742 1.8119 'International Tables Vol C Tables 4.2.6.8 and 6.1.1.4'

loop_
_geom_angle_atom_site_label_1
_geom_angle_atom_site_label_2
_geom_angle_atom_site_label_3
_geom_angle
_geom_angle_site_symmetry_1
_geom_angle_site_symmetry_3
_geom_angle_publ_flag
N2 C1 N1 114.3(3) . . ?
N2 C1 H1 122.9 . . ?
N1 C1 H1 122.9 . . ?
N2 C2 C4 110.8(3) . . ?
N2 C2 C3 109.5(3) . . ?
C4 C2 C3 110.9(4) . . ?
N2 C2 H2 108.5 . . ?
C4 C2 H2 108.5 . . ?
C3 C2 H2 108.5 . . ?
C2 C3 H3A 109.5 . . ?
C2 C3 H3B 109.5 . . ?
H3A C3 H3B 109.5 . . ?
C2 C3 H3C 109.5 . . ?
H3A C3 H3C 109.5 . . ?
H3B C3 H3C 109.5 . . ?
C2 C4 H4A 109.5 . . ?
C2 C4 H4B 109.5 . . ?
H4A C4 H4B 109.5 . . ?
C2 C4 H4C 109.5 . . ?
H4A C4 H4C 109.5 . . ?
H4B C4 H4C 109.5 . . ?
N2 C5 C6 102.7(3) . . ?
N2 C5 H5A 111.2 . . ?
C6 C5 H5A 111.2 . . ?
N2 C5 H5B 111.2 . . ?
C6 C5 H5B 111.2 . . ?
H5A C5 H5B 109.1 . . ?
N1 C6 C5 103.7(3) . . ?
N1 C6 H6A 111.0 . . ?
C5 C6 H6A 111.0 . . ?
N1 C6 H6B 111.0 . . ?
C5 C6 H6B 111.0 . . ?
H6A C6 H6B 109.0 . . ?
N1 C7 C8 114.2(3) . . ?
N1 C7 H7A 108.7 . . ?
C8 C7 H7A 108.7 . . ?
N1 C7 H7B 108.7 . . ?
C8 C7 H7B 108.7 . . ?
H7A C7 H7B 107.6 . . ?
O1 C8 C7 105.9(3) . . ?
O1 C8 C9 110.4(3) . . ?
C7 C8 C9 110.7(3) . . ?
O1 C8 C10 111.1(3) . . ?
C7 C8 C10 108.2(3) . . ?
C9 C8 C10 110.5(3) . . ?
C8 C9 H9A 109.5 . . ?
C8 C9 H9B 109.5 . . ?
H9A C9 H9B 109.5 . . ?
C8 C9 H9C 109.5 . . ?
H9A C9 H9C 109.5 . . ?
H9B C9 H9C 109.5 . . ?
C8 C10 H10A 109.5 . . ?
C8 C10 H10B 109.5 . . ?
H10A C10 H10B 109.5 . . ?
C8 C10 H10C 109.5 . . ?
H10A C10 H10C 109.5 . . ?
H10B C10 H10C 109.5 . . ?
Si1 C11 H11A 109.5 . . ?
Si1 C11 H11B 109.5 . . ?
Si1 C11 H11C 109.5 . . ?
Si1 C11A H11D 109.5 . . ?
Si1 C11A H11E 109.5 . . ?
H11D C11A H11E 109.5 . . ?
Si1 C11A H11F 109.5 . . ?
H11D C11A H11F 109.5 . . ?
H11E C11A H11F 109.5 . . ?
Si1 C12 H12A 109.5 . . ?
Si1 C12 H12B 109.5 . . ?
H12A C12 H12B 109.5 . . ?
Si1 C12 H12C 109.5 . . ?
H12A C12 H12C 109.5 . . ?
H12B C12 H12C 109.5 . . ?
Si1 C13 H13A 109.5 . . ?
Si1 C13 H13B 109.5 . . ?
H13A C13 H13B 109.5 . . ?
Si1 C13 H13C 109.5 . . ?
H13A C13 H13C 109.5 . . ?
H13B C13 H13C 109.5 . . ?
C1 N1 C7 123.7(3) . . ?
C1 N1 C6 109.5(3) . . ?
C7 N1 C6 125.0(3) . . ?
C1 N2 C2 127.9(3) . . ?
C1 N2 C5 109.8(3) . . ?
C2 N2 C5 122.2(3) . . ?
C8 O1 Si1 134.9(2) . . ?
O1 Si1 C11A 106.9(12) . . ?
O1 Si1 C13 103.5(2) . . ?
C11A Si1 C13 94.7(19) . . ?
O1 Si1 C12 110.9(2) . . ?
C11A Si1 C12 128.5(19) . . ?
C13 Si1 C12 108.7(3) . . ?
O1 Si1 C11 113.8(3) . . ?
C11A Si1 C11 26.1(17) . . ?
C13 Si1 C11 115.5(6) . . ?
C12 Si1 C11 104.5(6) . . ?

loop_
_geom_bond_atom_site_label_1
_geom_bond_atom_site_label_2
_geom_bond_distance
_geom_bond_site_symmetry_2
_geom_bond_publ_flag
C1 N2 1.306(4) . ?
C1 N1 1.311(4) . ?
C1 H1 0.9500 . ?
C2 N2 1.465(5) . ?
C2 C4 1.515(6) . ?
C2 C3 1.515(5) . ?
C2 H2 1.0000 . ?
C3 H3A 0.9800 . ?
C3 H3B 0.9800 . ?
C3 H3C 0.9800 . ?
C4 H4A 0.9800 . ?
C4 H4B 0.9800 . ?
C4 H4C 0.9800 . ?
C5 N2 1.481(4) . ?
C5 C6 1.523(5) . ?
C5 H5A 0.9900 . ?
C5 H5B 0.9900 . ?
C6 N1 1.470(5) . ?
C6 H6A 0.9900 . ?
C6 H6B 0.9900 . ?
C7 N1 1.452(4) . ?
C7 C8 1.518(5) . ?
C7 H7A 0.9900 . ?
C7 H7B 0.9900 . ?
C8 O1 1.432(4) . ?
C8 C9 1.520(5) . ?
C8 C10 1.522(5) . ?
C9 H9A 0.9800 . ?
C9 H9B 0.9800 . ?
C9 H9C 0.9800 . ?
C10 H10A 0.9800 . ?
C10 H10B 0.9800 . ?
C10 H10C 0.9800 . ?
C11 Si1 1.891(11) . ?
C11 H11A 0.9800 . ?
C11 H11B 0.9800 . ?
C11 H11C 0.9800 . ?
C11A Si1 1.85(3) . ?
C11A H11D 0.9800 . ?
C11A H11E 0.9800 . ?
C11A H11F 0.9800 . ?
C12 Si1 1.850(5) . ?
C12 H12A 0.9800 . ?
C12 H12B 0.9800 . ?
C12 H12C 0.9800 . ?
C13 Si1 1.848(6) . ?
C13 H13A 0.9800 . ?
C13 H13B 0.9800 . ?
C13 H13C 0.9800 . ?
O1 Si1 1.635(3) . ?

loop_
_geom_torsion_atom_site_label_1
_geom_torsion_atom_site_label_2
_geom_torsion_atom_site_label_3
_geom_torsion_atom_site_label_4
_geom_torsion
_geom_torsion_site_symmetry_1
_geom_torsion_site_symmetry_2
_geom_torsion_site_symmetry_3
_geom_torsion_site_symmetry_4
_geom_torsion_publ_flag
N2 C5 C6 N1 1.2(4) . . . . ?
N1 C7 C8 O1 66.0(4) . . . . ?
N1 C7 C8 C9 -53.7(4) . . . . ?
N1 C7 C8 C10 -174.9(3) . . . . ?
N2 C1 N1 C7 167.3(3) . . . . ?
N2 C1 N1 C6 2.1(4) . . . . ?
C8 C7 N1 C1 121.1(3) . . . . ?
C8 C7 N1 C6 -76.0(4) . . . . ?
C5 C6 N1 C1 -2.0(4) . . . . ?
C5 C6 N1 C7 -167.0(3) . . . . ?
N1 C1 N2 C2 174.5(3) . . . . ?
N1 C1 N2 C5 -1.3(4) . . . . ?
C4 C2 N2 C1 -3.8(5) . . . . ?
C3 C2 N2 C1 118.9(4) . . . . ?
C4 C2 N2 C5 171.5(3) . . . . ?
C3 C2 N2 C5 -65.8(4) . . . . ?
C6 C5 N2 C1 -0.1(4) . . . . ?
C6 C5 N2 C2 -176.1(3) . . . . ?
C7 C8 O1 Si1 175.1(3) . . . . ?
C9 C8 O1 Si1 -65.0(4) . . . . ?
C10 C8 O1 Si1 57.9(5) . . . . ?
C8 O1 Si1 C11A 72(2) . . . . ?
C8 O1 Si1 C13 171.4(4) . . . . ?
C8 O1 Si1 C12 -72.2(4) . . . . ?
C8 O1 Si1 C11 45.3(8) . . . . ?
